data_2225464
loop_
_publ_author_name
'Cai, Chao'
'Wei, Guohua'
'Du, Yuguo'

_publ_section_title
;
 Methyl
 2,3-di-<i>O</i>-acetyl-4-<i>O</i>-levulinoyl-1-<i>O</i>-(2,2,2-trichloro-2-iminoethyl)-<small>L</small>-idopyranosiduronate
;
_journal_coeditor_code BT5207
_journal_issue 4
_journal_name_full 'Acta Crystallographica Section E'
_journal_page_first o949
_journal_paper_doi 10.1107/S1600536810010895
_journal_volume 66
_journal_year 2010
_chemical_formula_iupac 'C18 H22 Cl3 N O11'
_chemical_formula_moiety 'C18 H22 Cl3 N O11'
_chemical_formula_sum 'C18 H22 Cl3 N O11'
_chemical_formula_weight 534.72
_chemical_name_systematic
;
Methyl 2,3-di-<i>O</i>-acetyl-4-<i>O</i>-levulinoyl-1-<i>O</i>-(2,2,2-trichloro-
2-iminoethyl)-L-idopyranosiduronate
;
_space_group_IT_number 19
_symmetry_cell_setting orthorhombic
_symmetry_space_group_name_Hall 'P 2ac 2ab'
_symmetry_space_group_name_H-M 'P 21 21 21'
_atom_sites_solution_hydrogens geom
_atom_sites_solution_primary direct
_atom_sites_solution_secondary difmap
_audit_creation_method SHELXL97
_cell_angle_alpha 90.00
_cell_angle_beta 90.00
_cell_angle_gamma 90.00
_cell_formula_units_Z 4
_cell_length_a 9.0498(10)
_cell_length_b 9.7560(11)
_cell_length_c 26.570(3)
_cell_measurement_reflns_used 1098
_cell_measurement_temperature 173(2)
_cell_measurement_theta_max 27.48
_cell_measurement_theta_min 2.17
_cell_volume 2345.9(5)
_computing_cell_refinement 'RAPID-AUTO (Rigaku, 2001)'
_computing_data_collection 'RAPID-AUTO (Rigaku, 2001)'
_computing_data_reduction 'RAPID-AUTO (Rigaku, 2001)'
_computing_molecular_graphics 'XP (Sheldrick, 2008)'
_computing_publication_material 'SHELXL97 (Sheldrick, 2008)'
_computing_structure_refinement 'SHELXL97 (Sheldrick, 2008)'
_computing_structure_solution 'SHELXS97 (Sheldrick, 2008)'
_diffrn_ambient_temperature 173(2)
_diffrn_measured_fraction_theta_full 1.000
_diffrn_measured_fraction_theta_max 1.000
_diffrn_measurement_device_type 'Rigaku R-AXIS RAPID IP area-detector'
_diffrn_measurement_method '\w scans at fixed \c = 45\%'
_diffrn_radiation_monochromator graphite
_diffrn_radiation_source 'rotating anode'
_diffrn_radiation_type CuK\a
_diffrn_radiation_wavelength 1.54186
_diffrn_reflns_av_R_equivalents 0.0468
_diffrn_reflns_av_sigmaI/netI 0.0455
_diffrn_reflns_limit_h_max 10
_diffrn_reflns_limit_h_min -10
_diffrn_reflns_limit_k_max 11
_diffrn_reflns_limit_k_min -11
_diffrn_reflns_limit_l_max 31
_diffrn_reflns_limit_l_min -32
_diffrn_reflns_number 16340
_diffrn_reflns_theta_full 68.21
_diffrn_reflns_theta_max 68.21
_diffrn_reflns_theta_min 3.33
_exptl_absorpt_coefficient_mu 4.070
_exptl_absorpt_correction_T_max 0.3953
_exptl_absorpt_correction_T_min 0.2862
_exptl_absorpt_correction_type numerical
_exptl_absorpt_process_details '(ABSCOR; Higashi, 1995)'
_exptl_crystal_colour colorless
_exptl_crystal_density_diffrn 1.514
_exptl_crystal_density_method 'not measured'
_exptl_crystal_description block
_exptl_crystal_F_000 1104
_exptl_crystal_size_max 0.41
_exptl_crystal_size_mid 0.30
_exptl_crystal_size_min 0.28
_refine_diff_density_max 0.450
_refine_diff_density_min -0.483
_refine_ls_abs_structure_details 'Flack (1983), 1804  Friedel pairs'
_refine_ls_abs_structure_Flack 0.023(18)
_refine_ls_extinction_method none
_refine_ls_goodness_of_fit_ref 1.085
_refine_ls_hydrogen_treatment constr
_refine_ls_matrix_type full
_refine_ls_number_parameters 302
_refine_ls_number_reflns 4259
_refine_ls_number_restraints 0
_refine_ls_restrained_S_all 1.085
_refine_ls_R_factor_all 0.0508
_refine_ls_R_factor_gt 0.0456
_refine_ls_shift/su_max 0.000
_refine_ls_shift/su_mean 0.000
_refine_ls_structure_factor_coef Fsqd
_refine_ls_weighting_details 'calc w=1/[\s^2^(Fo^2^)+(0.0268P)^2^+1.8534P] where P=(Fo^2^+2Fc^2^)/3'
_refine_ls_weighting_scheme calc
_refine_ls_wR_factor_gt 0.0961
_refine_ls_wR_factor_ref 0.0996
_reflns_number_gt 3893
_reflns_number_total 4259
_reflns_threshold_expression I>2\s(I)
_cod_data_source_file bt5207.cif
_cod_data_source_block I
_cod_original_cell_volume 2345.8(4)
_cod_database_code 2225464
_cod_database_fobs_code 2225464

loop_
_symmetry_equiv_pos_as_xyz
'x, y, z'
'-x+1/2, -y, z+1/2'
'-x, y+1/2, -z+1/2'
'x+1/2, -y+1/2, -z'

loop_
_atom_site_type_symbol
_atom_site_label
_atom_site_fract_x
_atom_site_fract_y
_atom_site_fract_z
_atom_site_U_iso_or_equiv
_atom_site_adp_type
_atom_site_calc_flag
_atom_site_refinement_flags
_atom_site_occupancy
_atom_site_disorder_assembly
_atom_site_disorder_group
Cl Cl1 0.43622(11) 0.42769(10) -0.00915(3) 0.0470(2) Uani d . 1 . .
Cl Cl2 0.44529(14) 0.72085(10) -0.00601(4) 0.0578(3) Uani d . 1 . .
Cl Cl3 0.62102(10) 0.56765(16) 0.06361(4) 0.0664(3) Uani d . 1 . .
O O1 0.2587(2) 0.4459(2) 0.17647(7) 0.0275(5) Uani d . 1 . .
O O2 0.3250(2) 0.4443(2) 0.09152(8) 0.0329(5) Uani d . 1 . .
O O3 0.0181(2) 0.2548(2) 0.14357(8) 0.0332(5) Uani d . 1 . .
O O4 -0.0977(3) 0.3313(3) 0.07477(9) 0.0527(7) Uani d . 1 . .
O O5 0.3933(2) 0.1578(2) 0.10987(8) 0.0320(5) Uani d . 1 . .
O O6 0.2917(3) -0.0176(3) 0.06774(10) 0.0488(7) Uani d . 1 . .
O O7 0.1922(2) 0.1967(2) 0.22751(8) 0.0285(5) Uani d . 1 . .
O O8 0.2316(3) -0.0295(2) 0.23558(11) 0.0493(7) Uani d . 1 . .
O O9 0.1750(4) 0.1508(4) 0.35252(12) 0.0780(11) Uani d . 1 . .
O O10 0.3492(3) 0.4899(3) 0.27135(9) 0.0462(7) Uani d . 1 . .
O O11 0.4850(3) 0.2966(3) 0.26989(8) 0.0402(6) Uani d . 1 . .
N N1 0.2424(3) 0.6658(3) 0.08223(11) 0.0411(7) Uani d . 1 . .
H H1A 0.2761 0.7351 0.0630 0.049 Uiso d R 1 . .
C C1 0.2099(3) 0.4196(4) 0.12743(10) 0.0284(7) Uani d . 1 . .
H H1C 0.1257 0.4827 0.1198 0.034 Uiso calc R 1 . .
C C2 0.1588(3) 0.2725(3) 0.11851(12) 0.0280(7) Uani d . 1 . .
H H2A 0.1470 0.2558 0.0816 0.034 Uiso calc R 1 . .
C C3 0.2619(3) 0.1663(3) 0.14075(11) 0.0269(7) Uani d . 1 . .
H H3A 0.2117 0.0751 0.1419 0.032 Uiso calc R 1 . .
C C4 0.3162(4) 0.2048(3) 0.19295(11) 0.0260(7) Uani d . 1 . .
H H4A 0.3971 0.1416 0.2038 0.031 Uiso calc R 1 . .
C C5 0.3679(4) 0.3526(3) 0.19531(11) 0.0271(7) Uani d . 1 . .
H H5A 0.4609 0.3628 0.1754 0.033 Uiso calc R 1 . .
C C6 0.3286(4) 0.5705(4) 0.06991(11) 0.0315(7) Uani d . 1 . .
C C7 0.4526(4) 0.5722(4) 0.03110(11) 0.0352(7) Uani d . 1 . .
C C8 -0.1037(4) 0.2905(4) 0.11727(13) 0.0366(8) Uani d . 1 . .
C C9 -0.2403(4) 0.2721(4) 0.14798(15) 0.0458(10) Uani d . 1 . .
H H9A -0.3271 0.2931 0.1273 0.069 Uiso calc R 1 . .
H H9B -0.2373 0.3341 0.1770 0.069 Uiso calc R 1 . .
H H9C -0.2461 0.1771 0.1598 0.069 Uiso calc R 1 . .
C C10 0.3914(4) 0.0610(4) 0.07321(11) 0.0343(7) Uani d . 1 . .
C C11 0.5308(4) 0.0652(4) 0.04323(13) 0.0471(9) Uani d . 1 . .
H H11A 0.5075 0.0543 0.0074 0.071 Uiso calc R 1 . .
H H11B 0.5962 -0.0092 0.0540 0.071 Uiso calc R 1 . .
H H11C 0.5802 0.1535 0.0485 0.071 Uiso calc R 1 . .
C C12 0.1578(4) 0.0694(4) 0.24437(11) 0.0323(7) Uani d . 1 . .
C C13 0.0114(4) 0.0687(4) 0.27120(12) 0.0350(7) Uani d . 1 . .
H H13A 0.0108 -0.0084 0.2954 0.042 Uiso calc R 1 . .
H H13B -0.0674 0.0511 0.2462 0.042 Uiso calc R 1 . .
C C14 -0.0258(4) 0.1992(4) 0.29934(12) 0.0349(8) Uani d . 1 . .
H H14A -0.0291 0.2762 0.2751 0.042 Uiso calc R 1 . .
H H14B -0.1254 0.1898 0.3143 0.042 Uiso calc R 1 . .
C C15 0.0820(4) 0.2329(4) 0.34006(13) 0.0434(9) Uani d . 1 . .
C C16 0.0726(6) 0.3724(4) 0.36322(14) 0.0572(12) Uani d . 1 . .
H H16A 0.1519 0.3832 0.3881 0.086 Uiso calc R 1 . .
H H16B -0.0233 0.3832 0.3799 0.086 Uiso calc R 1 . .
H H16C 0.0832 0.4422 0.3369 0.086 Uiso calc R 1 . .
C C17 0.3974(4) 0.3918(3) 0.24983(12) 0.0308(7) Uani d . 1 . .
C C18 0.5206(4) 0.3098(4) 0.32281(13) 0.0481(10) Uani d . 1 . .
H H18A 0.5860 0.2346 0.3329 0.072 Uiso calc R 1 . .
H H18B 0.4295 0.3062 0.3427 0.072 Uiso calc R 1 . .
H H18C 0.5705 0.3975 0.3286 0.072 Uiso calc R 1 . .

loop_
_atom_site_aniso_label
_atom_site_aniso_U_11
_atom_site_aniso_U_22
_atom_site_aniso_U_33
_atom_site_aniso_U_12
_atom_site_aniso_U_13
_atom_site_aniso_U_23
Cl1 0.0627(6) 0.0425(5) 0.0358(4) -0.0035(5) 0.0135(4) -0.0068(4)
Cl2 0.0917(8) 0.0412(5) 0.0405(5) -0.0004(5) 0.0219(5) 0.0099(4)
Cl3 0.0339(5) 0.1146(10) 0.0507(5) -0.0158(6) -0.0041(4) 0.0145(7)
O1 0.0301(11) 0.0272(12) 0.0252(10) 0.0002(10) 0.0028(9) -0.0002(9)
O2 0.0336(12) 0.0322(13) 0.0330(11) 0.0029(11) 0.0122(10) 0.0045(10)
O3 0.0228(12) 0.0440(14) 0.0328(11) -0.0007(11) 0.0049(10) -0.0025(10)
O4 0.0407(15) 0.079(2) 0.0381(15) 0.0149(15) -0.0022(12) -0.0001(14)
O5 0.0287(12) 0.0353(13) 0.0321(11) -0.0007(10) 0.0113(10) -0.0070(10)
O6 0.0489(16) 0.0484(16) 0.0492(15) -0.0084(14) 0.0079(13) -0.0188(13)
O7 0.0303(12) 0.0276(12) 0.0276(11) -0.0022(10) 0.0105(10) 0.0035(9)
O8 0.0546(17) 0.0269(14) 0.0664(18) 0.0040(13) 0.0261(15) 0.0048(12)
O9 0.079(2) 0.089(3) 0.067(2) 0.029(2) -0.0329(19) -0.0091(19)
O10 0.0583(17) 0.0445(16) 0.0359(13) 0.0033(14) -0.0002(13) -0.0117(12)
O11 0.0410(14) 0.0437(14) 0.0358(12) 0.0008(12) -0.0087(11) 0.0005(11)
N1 0.052(2) 0.0306(16) 0.0402(16) 0.0008(16) 0.0072(15) 0.0049(13)
C1 0.0252(15) 0.0342(17) 0.0259(14) -0.0011(15) 0.0053(12) 0.0028(15)
C2 0.0214(15) 0.0346(18) 0.0281(16) -0.0045(15) 0.0052(13) -0.0032(14)
C3 0.0249(16) 0.0300(17) 0.0258(15) -0.0021(14) 0.0094(13) -0.0001(13)
C4 0.0266(16) 0.0278(17) 0.0236(15) -0.0022(14) 0.0063(13) -0.0010(13)
C5 0.0237(16) 0.0273(16) 0.0304(16) -0.0014(14) 0.0025(14) 0.0014(13)
C6 0.0374(17) 0.0334(18) 0.0237(15) 0.0014(17) -0.0004(13) 0.0029(15)
C7 0.0366(18) 0.0417(19) 0.0273(15) -0.0030(18) -0.0002(14) 0.0004(15)
C8 0.0291(18) 0.043(2) 0.0373(19) -0.0020(17) 0.0018(15) -0.0103(16)
C9 0.0248(19) 0.055(2) 0.058(2) -0.0024(18) 0.0058(17) -0.006(2)
C10 0.0381(18) 0.0355(18) 0.0295(16) 0.0043(18) 0.0005(14) -0.0050(15)
C11 0.050(2) 0.050(2) 0.0415(19) 0.002(2) 0.0182(17) -0.0085(19)
C12 0.0360(18) 0.0289(17) 0.0319(16) -0.0055(17) 0.0062(14) 0.0035(15)
C13 0.0318(17) 0.0350(18) 0.0383(17) -0.0042(17) 0.0068(14) 0.0049(16)
C14 0.0305(18) 0.0380(19) 0.0363(17) 0.0014(16) 0.0072(15) 0.0054(15)
C15 0.048(2) 0.055(2) 0.0276(17) 0.002(2) 0.0040(17) 0.0029(17)
C16 0.075(3) 0.058(3) 0.039(2) -0.008(2) 0.007(2) -0.0088(18)
C17 0.0275(16) 0.0347(19) 0.0301(16) -0.0089(15) 0.0022(14) -0.0008(14)
C18 0.047(2) 0.065(3) 0.0320(18) -0.011(2) -0.0091(17) 0.0113(18)

loop_
_atom_type_symbol
_atom_type_description
_atom_type_scat_dispersion_real
_atom_type_scat_dispersion_imag
_atom_type_scat_source
C C 0.0181 0.0091 'International Tables Vol C Tables 4.2.6.8 and 6.1.1.4'
H H 0.0000 0.0000 'International Tables Vol C Tables 4.2.6.8 and 6.1.1.4'
N N 0.0311 0.0180 'International Tables Vol C Tables 4.2.6.8 and 6.1.1.4'
O O 0.0492 0.0322 'International Tables Vol C Tables 4.2.6.8 and 6.1.1.4'
Cl Cl 0.3639 0.7018 'International Tables Vol C Tables 4.2.6.8 and 6.1.1.4'

loop_
_geom_angle_atom_site_label_1
_geom_angle_atom_site_label_2
_geom_angle_atom_site_label_3
_geom_angle_site_symmetry_1
_geom_angle_site_symmetry_3
_geom_angle
_geom_angle_publ_flag
C1 O1 C5 . . 115.3(2) ?
C6 O2 C1 . . 116.8(2) ?
C8 O3 C2 . . 116.7(2) ?
C10 O5 C3 . . 115.9(2) ?
C12 O7 C4 . . 115.9(2) ?
C17 O11 C18 . . 117.3(3) ?
C6 N1 H1A . . 101.4 ?
O1 C1 O2 . . 111.1(2) ?
O1 C1 C2 . . 114.3(3) ?
O2 C1 C2 . . 105.9(2) ?
O1 C1 H1C . . 108.4 ?
O2 C1 H1C . . 108.4 ?
C2 C1 H1C . . 108.4 ?
O3 C2 C3 . . 106.3(2) ?
O3 C2 C1 . . 107.9(2) ?
C3 C2 C1 . . 113.3(3) ?
O3 C2 H2A . . 109.7 ?
C3 C2 H2A . . 109.7 ?
C1 C2 H2A . . 109.7 ?
O5 C3 C2 . . 108.9(2) ?
O5 C3 C4 . . 105.4(2) ?
C2 C3 C4 . . 112.8(3) ?
O5 C3 H3A . . 109.9 ?
C2 C3 H3A . . 109.9 ?
C4 C3 H3A . . 109.9 ?
O7 C4 C5 . . 105.3(2) ?
O7 C4 C3 . . 108.3(2) ?
C5 C4 C3 . . 111.9(3) ?
O7 C4 H4A . . 110.4 ?
C5 C4 H4A . . 110.4 ?
C3 C4 H4A . . 110.4 ?
O1 C5 C4 . . 112.1(3) ?
O1 C5 C17 . . 107.1(3) ?
C4 C5 C17 . . 109.4(3) ?
O1 C5 H5A . . 109.4 ?
C4 C5 H5A . . 109.4 ?
C17 C5 H5A . . 109.4 ?
N1 C6 O2 . . 123.1(3) ?
N1 C6 C7 . . 128.7(3) ?
O2 C6 C7 . . 108.2(3) ?
C6 C7 Cl3 . . 107.9(2) ?
C6 C7 Cl2 . . 111.2(3) ?
Cl3 C7 Cl2 . . 109.31(19) ?
C6 C7 Cl1 . . 109.7(2) ?
Cl3 C7 Cl1 . . 110.4(2) ?
Cl2 C7 Cl1 . . 108.34(16) ?
O4 C8 O3 . . 122.4(3) ?
O4 C8 C9 . . 126.3(4) ?
O3 C8 C9 . . 111.2(3) ?
C8 C9 H9A . . 109.5 ?
C8 C9 H9B . . 109.5 ?
H9A C9 H9B . . 109.5 ?
C8 C9 H9C . . 109.5 ?
H9A C9 H9C . . 109.5 ?
H9B C9 H9C . . 109.5 ?
O6 C10 O5 . . 123.0(3) ?
O6 C10 C11 . . 126.3(3) ?
O5 C10 C11 . . 110.7(3) ?
C10 C11 H11A . . 109.5 ?
C10 C11 H11B . . 109.5 ?
H11A C11 H11B . . 109.5 ?
C10 C11 H11C . . 109.5 ?
H11A C11 H11C . . 109.5 ?
H11B C11 H11C . . 109.5 ?
O8 C12 O7 . . 123.1(3) ?
O8 C12 C13 . . 125.5(3) ?
O7 C12 C13 . . 111.3(3) ?
C12 C13 C14 . . 115.2(3) ?
C12 C13 H13A . . 108.5 ?
C14 C13 H13A . . 108.5 ?
C12 C13 H13B . . 108.5 ?
C14 C13 H13B . . 108.5 ?
H13A C13 H13B . . 107.5 ?
C15 C14 C13 . . 113.4(3) ?
C15 C14 H14A . . 108.9 ?
C13 C14 H14A . . 108.9 ?
C15 C14 H14B . . 108.9 ?
C13 C14 H14B . . 108.9 ?
H14A C14 H14B . . 107.7 ?
O9 C15 C14 . . 120.5(4) ?
O9 C15 C16 . . 122.0(4) ?
C14 C15 C16 . . 117.5(4) ?
C15 C16 H16A . . 109.5 ?
C15 C16 H16B . . 109.5 ?
H16A C16 H16B . . 109.5 ?
C15 C16 H16C . . 109.5 ?
H16A C16 H16C . . 109.5 ?
H16B C16 H16C . . 109.5 ?
O10 C17 O11 . . 125.6(3) ?
O10 C17 C5 . . 126.3(3) ?
O11 C17 C5 . . 108.1(3) ?
O11 C18 H18A . . 109.5 ?
O11 C18 H18B . . 109.5 ?
H18A C18 H18B . . 109.5 ?
O11 C18 H18C . . 109.5 ?
H18A C18 H18C . . 109.5 ?
H18B C18 H18C . . 109.5 ?

loop_
_geom_bond_atom_site_label_1
_geom_bond_atom_site_label_2
_geom_bond_site_symmetry_2
_geom_bond_distance
_geom_bond_publ_flag
Cl1 C7 . 1.776(4) ?
Cl2 C7 . 1.754(4) ?
Cl3 C7 . 1.753(3) ?
O1 C1 . 1.399(3) ?
O1 C5 . 1.433(4) ?
O2 C6 . 1.359(4) ?
O2 C1 . 1.433(3) ?
O3 C8 . 1.351(4) ?
O3 C2 . 1.447(3) ?
O4 C8 . 1.199(4) ?
O5 C10 . 1.357(4) ?
O5 C3 . 1.447(3) ?
O6 C10 . 1.194(4) ?
O7 C12 . 1.356(4) ?
O7 C4 . 1.452(3) ?
O8 C12 . 1.197(4) ?
O9 C15 . 1.208(5) ?
O10 C17 . 1.197(4) ?
O11 C17 . 1.333(4) ?
O11 C18 . 1.448(4) ?
N1 C6 . 1.256(4) ?
N1 H1A . 0.9001 ?
C1 C2 . 1.527(4) ?
C1 H1C . 1.0000 ?
C2 C3 . 1.514(4) ?
C2 H2A . 1.0000 ?
C3 C4 . 1.518(4) ?
C3 H3A . 1.0000 ?
C4 C5 . 1.517(4) ?
C4 H4A . 1.0000 ?
C5 C17 . 1.522(4) ?
C5 H5A . 1.0000 ?
C6 C7 . 1.524(4) ?
C8 C9 . 1.492(5) ?
C9 H9A . 0.9800 ?
C9 H9B . 0.9800 ?
C9 H9C . 0.9800 ?
C10 C11 . 1.492(4) ?
C11 H11A . 0.9800 ?
C11 H11B . 0.9800 ?
C11 H11C . 0.9800 ?
C12 C13 . 1.504(4) ?
C13 C14 . 1.515(5) ?
C13 H13A . 0.9900 ?
C13 H13B . 0.9900 ?
C14 C15 . 1.493(5) ?
C14 H14A . 0.9900 ?
C14 H14B . 0.9900 ?
C15 C16 . 1.496(5) ?
C16 H16A . 0.9800 ?
C16 H16B . 0.9800 ?
C16 H16C . 0.9800 ?
C18 H18A . 0.9800 ?
C18 H18B . 0.9800 ?
C18 H18C . 0.9800 ?

loop_
_geom_torsion_atom_site_label_1
_geom_torsion_atom_site_label_2
_geom_torsion_atom_site_label_3
_geom_torsion_atom_site_label_4
_geom_torsion_site_symmetry_1
_geom_torsion_site_symmetry_2
_geom_torsion_site_symmetry_3
_geom_torsion_site_symmetry_4
_geom_torsion
_geom_torsion_publ_flag
C5 O1 C1 O2 . . . . -68.1(3) ?
C5 O1 C1 C2 . . . . 51.8(3) ?
C6 O2 C1 O1 . . . . -94.0(3) ?
C6 O2 C1 C2 . . . . 141.3(3) ?
C8 O3 C2 C3 . . . . -151.7(3) ?
C8 O3 C2 C1 . . . . 86.4(3) ?
O1 C1 C2 O3 . . . . 72.9(3) ?
O2 C1 C2 O3 . . . . -164.5(2) ?
O1 C1 C2 C3 . . . . -44.6(3) ?
O2 C1 C2 C3 . . . . 78.1(3) ?
C10 O5 C3 C2 . . . . -93.1(3) ?
C10 O5 C3 C4 . . . . 145.6(3) ?
O3 C2 C3 O5 . . . . 167.4(2) ?
C1 C2 C3 O5 . . . . -74.3(3) ?
O3 C2 C3 C4 . . . . -75.9(3) ?
C1 C2 C3 C4 . . . . 42.4(3) ?
C12 O7 C4 C5 . . . . -159.4(3) ?
C12 O7 C4 C3 . . . . 80.8(3) ?
O5 C3 C4 O7 . . . . -172.2(2) ?
C2 C3 C4 O7 . . . . 69.0(3) ?
O5 C3 C4 C5 . . . . 72.1(3) ?
C2 C3 C4 C5 . . . . -46.6(3) ?
C1 O1 C5 C4 . . . . -55.9(3) ?
C1 O1 C5 C17 . . . . -175.8(2) ?
O7 C4 C5 O1 . . . . -65.1(3) ?
C3 C4 C5 O1 . . . . 52.4(3) ?
O7 C4 C5 C17 . . . . 53.6(3) ?
C3 C4 C5 C17 . . . . 171.0(3) ?
C1 O2 C6 N1 . . . . 4.3(5) ?
C1 O2 C6 C7 . . . . -176.8(2) ?
N1 C6 C7 Cl3 . . . . 108.7(4) ?
O2 C6 C7 Cl3 . . . . -70.2(3) ?
N1 C6 C7 Cl2 . . . . -11.1(5) ?
O2 C6 C7 Cl2 . . . . 170.0(2) ?
N1 C6 C7 Cl1 . . . . -131.0(3) ?
O2 C6 C7 Cl1 . . . . 50.2(3) ?
C2 O3 C8 O4 . . . . 2.0(5) ?
C2 O3 C8 C9 . . . . -177.9(3) ?
C3 O5 C10 O6 . . . . -3.6(5) ?
C3 O5 C10 C11 . . . . 178.4(3) ?
C4 O7 C12 O8 . . . . 6.8(5) ?
C4 O7 C12 C13 . . . . -168.6(3) ?
O8 C12 C13 C14 . . . . 152.1(4) ?
O7 C12 C13 C14 . . . . -32.6(4) ?
C12 C13 C14 C15 . . . . -61.0(4) ?
C13 C14 C15 O9 . . . . -9.9(5) ?
C13 C14 C15 C16 . . . . 168.3(3) ?
C18 O11 C17 O10 . . . . 2.6(5) ?
C18 O11 C17 C5 . . . . -176.6(3) ?
O1 C5 C17 O10 . . . . -6.6(4) ?
C4 C5 C17 O10 . . . . -128.3(4) ?
O1 C5 C17 O11 . . . . 172.7(2) ?
C4 C5 C17 O11 . . . . 50.9(3) ?

loop_
_cod_related_entry_id
_cod_related_entry_database
_cod_related_entry_code
1 ChemSpider 30656043
